data_7210660
loop_
_publ_author_name
'Li, Meng-Yuan'
'Sevov, Slavi C.'

_publ_section_title
;
 Synthesis, characterization, and magnetic studies of a series of
 metal--mellitate coordination polymers
;
_journal_issue 6
_journal_name_full CrystEngComm
_journal_page_first 1225
_journal_paper_doi 10.1039/c2ce26866c
_journal_volume 15
_journal_year 2013
_chemical_formula_sum 'C12 H14 Co4 O20'
_chemical_formula_weight 713.95
_chemical_name_common '[Co4(mel)(OH)2(H2O)]6(H2O)'
_chemical_name_systematic
;
?
;
_space_group_IT_number 15
_symmetry_cell_setting monoclinic
_symmetry_space_group_name_Hall '-C 2yc'
_symmetry_space_group_name_H-M 'C 1 2/c 1'
_atom_sites_solution_hydrogens geom
_atom_sites_solution_primary direct
_atom_sites_solution_secondary difmap
_audit_creation_method SHELXL-97
_cell_angle_alpha 90.00
_cell_angle_beta 122.8270(10)
_cell_angle_gamma 90.00
_cell_formula_units_Z 4
_cell_length_a 20.8707(17)
_cell_length_b 6.4205(5)
_cell_length_c 16.0526(13)
_cell_measurement_reflns_used 4198
_cell_measurement_temperature 200(2)
_cell_measurement_theta_max 26.10
_cell_measurement_theta_min 2.32
_cell_volume 1807.6(3)
_computing_cell_refinement 'Bruker SAINT'
_computing_data_collection 'Bruker APEX2'
_computing_data_reduction 'Bruker SAINT'
_computing_molecular_graphics Diamond
_computing_publication_material 'Bruker SHELXTL'
_computing_structure_refinement 'SHELXL-97 (Sheldrick, 2008)'
_computing_structure_solution 'SHELXS-97 (Sheldrick, 2008)'
_diffrn_ambient_temperature 200(2)
_diffrn_measured_fraction_theta_full 0.998
_diffrn_measured_fraction_theta_max 0.998
_diffrn_measurement_device_type 'Bruker APEX-II CCD'
_diffrn_measurement_method '\f and \w scans'
_diffrn_radiation_monochromator graphite
_diffrn_radiation_source 'fine-focus sealed tube'
_diffrn_radiation_type MoK\a
_diffrn_radiation_wavelength 0.71073
_diffrn_reflns_av_R_equivalents 0.0316
_diffrn_reflns_av_sigmaI/netI 0.0226
_diffrn_reflns_limit_h_max 25
_diffrn_reflns_limit_h_min -25
_diffrn_reflns_limit_k_max 7
_diffrn_reflns_limit_k_min -7
_diffrn_reflns_limit_l_max 19
_diffrn_reflns_limit_l_min -19
_diffrn_reflns_number 11627
_diffrn_reflns_theta_full 26.21
_diffrn_reflns_theta_max 26.21
_diffrn_reflns_theta_min 2.32
_exptl_absorpt_coefficient_mu 3.726
_exptl_absorpt_correction_T_max 0.745
_exptl_absorpt_correction_T_min 0.671
_exptl_crystal_density_diffrn 2.624
_exptl_crystal_density_method 'not measured'
_exptl_crystal_description block
_exptl_crystal_F_000 1416
_exptl_crystal_size_max 0.093
_exptl_crystal_size_mid 0.067
_exptl_crystal_size_min 0.063
_refine_diff_density_max 0.700
_refine_diff_density_min -0.348
_refine_diff_density_rms 0.084
_refine_ls_extinction_method none
_refine_ls_goodness_of_fit_ref 1.059
_refine_ls_hydrogen_treatment mixed
_refine_ls_matrix_type full
_refine_ls_number_parameters 185
_refine_ls_number_reflns 1815
_refine_ls_number_restraints 6
_refine_ls_restrained_S_all 1.058
_refine_ls_R_factor_all 0.0295
_refine_ls_R_factor_gt 0.0212
_refine_ls_shift/su_max 0.000
_refine_ls_shift/su_mean 0.000
_refine_ls_structure_factor_coef Fsqd
_refine_ls_weighting_details 'calc w=1/[\s^2^(Fo^2^)+(0.0189P)^2^+4.3394P] where P=(Fo^2^+2Fc^2^)/3'
_refine_ls_weighting_scheme calc
_refine_ls_wR_factor_gt 0.0445
_refine_ls_wR_factor_ref 0.0473
_reflns_number_gt 1556
_reflns_number_total 1815
_reflns_threshold_expression >2sigma(I)
_cod_data_source_file c2ce26866c.txt
_cod_data_source_block 1
_cod_depositor_comments
;
The following automatic conversions were performed:

'_symmetry_cell_setting' value 'Monoclinic' changed to 'monoclinic'
according to /home/saulius/struct/CIF-dictionaries/cif_core.dic
dictionary named 'cif_core.dic' version 2.4.2 from 2011-04-26.

Automatic conversion script
Id: cif_fix_values 1891 2012-01-12 08:04:46Z andrius 
;
_cod_original_sg_symbol_H-M C2/c
_cod_database_code 7210660

loop_
_symmetry_equiv_pos_as_xyz
'x, y, z'
'-x, y, -z+1/2'
'x+1/2, y+1/2, z'
'-x+1/2, y+1/2, -z+1/2'
'-x, -y, -z'
'x, -y, z-1/2'
'-x+1/2, -y+1/2, -z'
'x+1/2, -y+1/2, z-1/2'

loop_
_atom_site_label
_atom_site_type_symbol
_atom_site_fract_x
_atom_site_fract_y
_atom_site_fract_z
_atom_site_U_iso_or_equiv
_atom_site_adp_type
_atom_site_occupancy
_atom_site_symmetry_multiplicity
_atom_site_calc_flag
_atom_site_refinement_flags
Co1 Co 0.039776(17) 0.45183(5) 0.11278(2) 0.00691(9) Uani 1 1 d .
Co2 Co 0.155399(18) 0.73820(5) 0.09347(2) 0.00754(9) Uani 1 1 d .
O1 O 0.13900(9) 0.4049(3) 0.10423(12) 0.0080(4) Uani 1 1 d .
O1W O 0.06460(11) 0.1601(3) 0.18847(16) 0.0237(5) Uani 1 1 d D
H1A H 0.0495(19) 0.233(5) 0.218(2) 0.036 Uiso 1 1 d D
H1B H 0.0323(15) 0.070(4) 0.180(3) 0.036 Uiso 1 1 d D
O2 O 0.14355(10) 0.0607(3) 0.10606(13) 0.0126(4) Uani 1 1 d .
O2W O 0.27001(10) 0.7181(3) 0.14006(14) 0.0174(4) Uani 1 1 d D
H2A H 0.2871(17) 0.724(5) 0.104(2) 0.026 Uiso 1 1 d D
H2B H 0.3040(13) 0.704(5) 0.1996(9) 0.026 Uiso 1 1 d D
O3 O 0.30026(10) 0.2451(3) 0.25666(13) 0.0132(4) Uani 1 1 d .
O3W O 0.14356(10) 0.7796(3) -0.04589(14) 0.0110(4) Uani 1 1 d D
H3A H 0.1180(14) 0.887(3) -0.0736(19) 0.016 Uiso 1 1 d D
H3B H 0.1144(13) 0.680(3) -0.0778(19) 0.016 Uiso 1 1 d D
O4 O 0.39440(10) 0.0912(3) 0.25243(13) 0.0144(4) Uani 1 1 d .
O5 O 0.44876(10) 0.3837(3) 0.13184(14) 0.0175(4) Uani 1 1 d .
O6 O 0.44576(9) 0.0369(3) 0.11843(12) 0.0098(4) Uani 1 1 d .
O7 O 0.03652(10) 0.6987(3) 0.02618(13) 0.0091(4) Uani 1 1 d .
H7 H 0.0183(17) 0.789(5) 0.029(2) 0.013(9) Uiso 1 1 d .
C1 C 0.16293(13) 0.2348(4) 0.09163(17) 0.0073(5) Uani 1 1 d .
C2 C 0.33155(13) 0.1807(4) 0.21321(18) 0.0072(5) Uani 1 1 d .
C3 C 0.41542(13) 0.2133(4) 0.10957(17) 0.0078(5) Uani 1 1 d .
C4 C 0.21043(13) 0.2445(4) 0.04666(18) 0.0059(5) Uani 1 1 d .
C5 C 0.28937(13) 0.2159(4) 0.10321(18) 0.0060(5) Uani 1 1 d .
C6 C 0.32900(13) 0.2220(3) 0.05514(18) 0.0059(5) Uani 1 1 d .

loop_
_atom_site_aniso_label
_atom_site_aniso_U_11
_atom_site_aniso_U_22
_atom_site_aniso_U_33
_atom_site_aniso_U_23
_atom_site_aniso_U_13
_atom_site_aniso_U_12
Co1 0.00497(16) 0.00952(18) 0.00552(17) -0.00051(14) 0.00237(13) -0.00026(13)
Co2 0.00791(17) 0.00827(17) 0.00694(18) -0.00007(14) 0.00434(14) -0.00080(13)
O1 0.0082(8) 0.0075(9) 0.0106(9) -0.0003(7) 0.0067(8) 0.0014(6)
O1W 0.0208(11) 0.0225(12) 0.0222(12) 0.0055(10) 0.0081(10) -0.0072(9)
O2 0.0176(9) 0.0077(9) 0.0199(10) -0.0012(8) 0.0149(9) -0.0017(7)
O2W 0.0104(9) 0.0296(12) 0.0107(10) 0.0011(9) 0.0048(8) 0.0004(8)
O3 0.0135(9) 0.0190(10) 0.0075(9) 0.0005(8) 0.0059(8) 0.0061(8)
O3W 0.0103(9) 0.0084(10) 0.0122(10) -0.0004(7) 0.0048(8) -0.0010(7)
O4 0.0088(9) 0.0256(11) 0.0082(9) 0.0078(8) 0.0043(8) 0.0081(8)
O5 0.0090(9) 0.0110(10) 0.0243(11) 0.0023(8) 0.0037(8) -0.0026(7)
O6 0.0058(8) 0.0122(9) 0.0111(9) -0.0022(7) 0.0043(7) 0.0014(7)
O7 0.0092(9) 0.0081(10) 0.0100(10) -0.0004(7) 0.0052(8) 0.0011(7)
C1 0.0048(11) 0.0110(13) 0.0028(12) 0.0014(10) -0.0002(10) 0.0017(10)
C2 0.0068(11) 0.0064(12) 0.0078(13) -0.0008(10) 0.0036(10) -0.0024(9)
C3 0.0072(11) 0.0147(14) 0.0006(12) 0.0018(9) 0.0015(10) 0.0012(10)
C4 0.0078(11) 0.0042(11) 0.0079(12) -0.0009(10) 0.0056(10) -0.0007(9)
C5 0.0071(11) 0.0051(12) 0.0061(12) -0.0003(9) 0.0038(10) 0.0005(9)
C6 0.0061(11) 0.0033(11) 0.0073(12) 0.0000(9) 0.0029(10) 0.0007(9)

loop_
_atom_type_symbol
_atom_type_description
_atom_type_scat_dispersion_real
_atom_type_scat_dispersion_imag
_atom_type_scat_source
C C 0.0033 0.0016 'International Tables Vol C Tables 4.2.6.8 and 6.1.1.4'
H H 0.0000 0.0000 'International Tables Vol C Tables 4.2.6.8 and 6.1.1.4'
O O 0.0106 0.0060 'International Tables Vol C Tables 4.2.6.8 and 6.1.1.4'
Co Co 0.3494 0.9721 'International Tables Vol C Tables 4.2.6.8 and 6.1.1.4'

loop_
_geom_angle_atom_site_label_1
_geom_angle_atom_site_label_2
_geom_angle_atom_site_label_3
_geom_angle
_geom_angle_site_symmetry_1
_geom_angle_site_symmetry_3
O4 Co1 O7 97.69(7) 4 .
O4 Co1 O6 86.98(7) 4 3_455
O7 Co1 O6 97.96(7) . 3_455
O4 Co1 O1W 87.99(8) 4 .
O7 Co1 O1W 162.80(8) . .
O6 Co1 O1W 98.55(7) 3_455 .
O4 Co1 O7 175.24(7) 4 5_565
O7 Co1 O7 84.92(7) . 5_565
O6 Co1 O7 88.72(7) 3_455 5_565
O1W Co1 O7 90.63(8) . 5_565
O4 Co1 O1 90.63(7) 4 .
O7 Co1 O1 75.56(7) . .
O6 Co1 O1 172.75(7) 3_455 .
O1W Co1 O1 88.21(7) . .
O7 Co1 O1 93.88(7) 5_565 .
O3 Co2 O2W 83.15(7) 4 .
O3 Co2 O2 82.44(7) 4 1_565
O2W Co2 O2 101.40(7) . 1_565
O3 Co2 O7 105.01(7) 4 .
O2W Co2 O7 166.84(8) . .
O2 Co2 O7 90.04(7) 1_565 .
O3 Co2 O3W 161.45(7) 4 .
O2W Co2 O3W 80.92(7) . .
O2 Co2 O3W 91.44(7) 1_565 .
O7 Co2 O3W 92.43(7) . .
O3 Co2 O1 85.37(7) 4 .
O2W Co2 O1 96.26(7) . .
O2 Co2 O1 157.12(6) 1_565 .
O7 Co2 O1 74.51(7) . .
O3W Co2 O1 105.72(7) . .
C1 O1 Co1 127.22(15) . .
C1 O1 Co2 137.81(15) . .
Co1 O1 Co2 93.71(6) . .
C1 O2 Co2 142.43(16) . 1_545
C2 O3 Co2 127.05(16) . 4_545
C2 O4 Co1 131.20(16) . 4_545
C3 O6 Co1 130.84(15) . 3_545
Co1 O7 Co2 98.36(8) . .
Co1 O7 Co1 95.08(7) . 5_565
Co2 O7 Co1 126.09(9) . 5_565
O2 C1 O1 123.2(2) . .
O2 C1 C4 119.1(2) . .
O1 C1 C4 117.4(2) . .
O4 C2 O3 126.4(2) . .
O4 C2 C5 116.7(2) . .
O3 C2 C5 116.9(2) . .
O5 C3 O6 126.0(2) . .
O5 C3 C6 116.0(2) . .
O6 C3 C6 117.5(2) . .
C6 C4 C5 121.5(2) 7 .
C6 C4 C1 116.3(2) 7 .
C5 C4 C1 122.2(2) . .
C4 C5 C6 118.5(2) . .
C4 C5 C2 121.1(2) . .
C6 C5 C2 120.4(2) . .
C4 C6 C5 120.0(2) 7 .
C4 C6 C3 116.3(2) 7 .
C5 C6 C3 123.5(2) . .

loop_
_geom_bond_atom_site_label_1
_geom_bond_atom_site_label_2
_geom_bond_distance
_geom_bond_site_symmetry_2
Co1 O4 2.0363(17) 4
Co1 O7 2.0848(18) .
Co1 O6 2.0858(16) 3_455
Co1 O1W 2.138(2) .
Co1 O7 2.1433(18) 5_565
Co1 O1 2.1694(16) .
Co2 O3 2.0574(17) 4
Co2 O2W 2.0875(19) .
Co2 O2 2.1082(18) 1_565
Co2 O7 2.1170(18) .
Co2 O3W 2.1299(19) .
Co2 O1 2.1889(17) .
O1 C1 1.262(3) .
O2 C1 1.252(3) .
O2 Co2 2.1082(18) 1_545
O3 C2 1.256(3) .
O3 Co2 2.0573(17) 4_545
O4 C2 1.246(3) .
O4 Co1 2.0364(17) 4_545
O5 C3 1.241(3) .
O6 C3 1.267(3) .
O6 Co1 2.0857(16) 3_545
O7 Co1 2.1433(18) 5_565
C1 C4 1.511(3) .
C2 C5 1.503(3) .
C3 C6 1.520(3) .
C4 C6 1.391(3) 7
C4 C5 1.397(3) .
C5 C6 1.405(3) .
C6 C4 1.391(3) 7
